data_7111198
loop_
_publ_author_name
'Sessler, Jonathan L.'
'Maeda, Hiromitsu'
'Mizuno, Toshihisa'
'Lynch, Vincent M.'
'Furuta, Hiroyuki'

_publ_section_title
;
 Quinoxaline-oligopyrroles: Improved pyrrole-based anion
 receptorsElectronic supplementary information (ESI) available: synthetic
 details of 3 and 4, titration studies for anion binding of 3 and 4, and
 crystallographic details for 3. See
 http://www.rsc.org/suppdata/cc/b1/b111708d/
;
_journal_issue 8
_journal_name_full 'Chemical Communications'
_journal_page_first 862
_journal_paper_doi 10.1039/b111708d
_journal_year 2002
_chemical_formula_sum 'C26 H22 N6'
_chemical_formula_weight 418.50
_chemical_name_systematic
;
?
;
_space_group_IT_number 14
_symmetry_cell_setting monoclinic
_symmetry_space_group_name_Hall '-P 2ybc'
_symmetry_space_group_name_H-M 'P 1 21/c 1'
_atom_sites_solution_hydrogens geom
_atom_sites_solution_primary direct
_atom_sites_solution_secondary difmap
_audit_creation_method SHELXL-97
_cell_angle_alpha 90.00
_cell_angle_beta 96.131(2)
_cell_angle_gamma 90.00
_cell_formula_units_Z 4
_cell_length_a 22.2659(12)
_cell_length_b 5.3668(2)
_cell_length_c 17.3911(7)
_cell_measurement_temperature 153(2)
_cell_volume 2066.29(16)
_computing_structure_refinement 'SHELXL-97 (Sheldrick, 1997)'
_computing_structure_solution 'SHELXS-97 (Sheldrick, 1990)'
_diffrn_ambient_temperature 153(2)
_diffrn_measured_fraction_theta_full 0.993
_diffrn_measured_fraction_theta_max 0.993
_diffrn_measurement_device_type 'Nonius Kappa CCD'
_diffrn_measurement_method \w-scans
_diffrn_radiation_monochromator graphite
_diffrn_radiation_source 'fine-focus sealed tube'
_diffrn_radiation_type MoK\a
_diffrn_radiation_wavelength 0.71073
_diffrn_reflns_av_R_equivalents 0.0000
_diffrn_reflns_av_sigmaI/netI 0.2185
_diffrn_reflns_limit_h_max 26
_diffrn_reflns_limit_h_min 0
_diffrn_reflns_limit_k_max 6
_diffrn_reflns_limit_k_min 0
_diffrn_reflns_limit_l_max 20
_diffrn_reflns_limit_l_min -20
_diffrn_reflns_number 3632
_diffrn_reflns_theta_full 25.00
_diffrn_reflns_theta_max 25.00
_diffrn_reflns_theta_min 3.14
_exptl_absorpt_coefficient_mu 0.083
_exptl_absorpt_correction_type none
_exptl_crystal_density_diffrn 1.345
_exptl_crystal_density_method 'not measured'
_exptl_crystal_F_000 880
_exptl_crystal_size_max 0.53
_exptl_crystal_size_mid 0.04
_exptl_crystal_size_min 0.02
_refine_diff_density_max 0.332
_refine_diff_density_min -0.269
_refine_diff_density_rms 0.063
_refine_ls_extinction_coef 0.0038(10)
_refine_ls_extinction_expression Fc^*^=kFc[1+0.001xFc^2^\l^3^/sin(2\q)]^-1/4^
_refine_ls_extinction_method SHELXL
_refine_ls_goodness_of_fit_ref 1.185
_refine_ls_hydrogen_treatment mixed
_refine_ls_matrix_type full
_refine_ls_number_parameters 290
_refine_ls_number_reflns 3632
_refine_ls_number_restraints 0
_refine_ls_restrained_S_all 1.185
_refine_ls_R_factor_all 0.2683
_refine_ls_R_factor_gt 0.1026
_refine_ls_shift/su_max 0.002
_refine_ls_shift/su_mean 0.000
_refine_ls_structure_factor_coef Fsqd
_refine_ls_weighting_details 'calc w=1/[\s^2^(Fo^2^)+(0.0308P)^2^+3.1878P] where P=(Fo^2^+2Fc^2^)/3'
_refine_ls_weighting_scheme calc
_refine_ls_wR_factor_gt 0.1502
_refine_ls_wR_factor_ref 0.2135
_reflns_number_gt 1569
_reflns_number_total 3632
_reflns_threshold_expression >2sigma(I)
_cod_data_source_file b111708dsup1.cif
_cod_data_source_block 4pyr
_cod_depositor_comments
;
The following automatic conversions were performed:

'_symmetry_cell_setting' tag value 'Monoclinc' was replaced with
'monoclinic' value as specified in the replacement file
'/home/robertas/cod-tools/perl-scripts/inputs/replacement_values.lst'.

Automatic conversion script
Id: cif_fix_values 3143 2015-03-26 13:38:13Z robertas 
;
_cod_original_sg_symbol_H-M P21/c
_cod_database_code 7111198

loop_
_symmetry_equiv_pos_as_xyz
'x, y, z'
'-x, y+1/2, -z+1/2'
'-x, -y, -z'
'x, -y-1/2, z-1/2'

loop_
_atom_site_label
_atom_site_type_symbol
_atom_site_fract_x
_atom_site_fract_y
_atom_site_fract_z
_atom_site_U_iso_or_equiv
_atom_site_adp_type
_atom_site_occupancy
_atom_site_symmetry_multiplicity
_atom_site_calc_flag
_atom_site_refinement_flags
N1 N 0.1479(2) 0.0089(9) 0.3513(3) 0.0382(14) Uani 1 1 d .
H1 H 0.1405 -0.1478 0.3345 0.046 Uiso 1 1 d R
C2 C 0.1930(3) 0.1586(12) 0.3280(4) 0.0351(16) Uani 1 1 d .
C3 C 0.1887(3) 0.3814(12) 0.3681(4) 0.0420(17) Uani 1 1 d .
H3 H 0.2154 0.5211 0.3653 0.050 Uiso 1 1 d R
C4 C 0.1404(3) 0.3644(12) 0.4135(4) 0.0431(18) Uani 1 1 d .
H4 H 0.1263 0.4928 0.4455 0.052 Uiso 1 1 d R
C5 C 0.1155(3) 0.1287(13) 0.4033(4) 0.0407(17) Uani 1 1 d .
C6 C 0.2270(3) 0.0714(12) 0.2669(4) 0.0335(16) Uani 1 1 d .
N7 N 0.2020(2) -0.1201(10) 0.2269(3) 0.0392(14) Uani 1 1 d .
C8 C 0.2264(3) -0.1920(12) 0.1611(4) 0.0366(17) Uani 1 1 d .
C9 C 0.2011(3) -0.3951(12) 0.1171(4) 0.0425(18) Uani 1 1 d .
H9 H 0.1681 -0.4873 0.1343 0.051 Uiso 1 1 d R
C10 C 0.2241(3) -0.4548(12) 0.0502(4) 0.0467(19) Uani 1 1 d .
H10 H 0.2073 -0.5946 0.0209 0.056 Uiso 1 1 d R
C11 C 0.2714(3) -0.3207(13) 0.0231(4) 0.0475(19) Uani 1 1 d .
H11 H 0.2857 -0.3658 -0.0252 0.057 Uiso 1 1 d R
C12 C 0.2967(3) -0.1254(13) 0.0653(4) 0.0404(17) Uani 1 1 d .
H12 H 0.3293 -0.0326 0.0475 0.048 Uiso 1 1 d R
C13 C 0.2757(3) -0.0589(12) 0.1358(4) 0.0362(17) Uani 1 1 d .
N14 N 0.3039(2) 0.1258(10) 0.1804(3) 0.0384(14) Uani 1 1 d .
C15 C 0.2816(3) 0.1830(11) 0.2459(4) 0.0346(16) Uani 1 1 d .
C16 C 0.3178(3) 0.3686(12) 0.2930(4) 0.0370(16) Uani 1 1 d .
N17 N 0.3573(2) 0.5154(9) 0.2556(3) 0.0376(14) Uani 1 1 d .
H17 H 0.3606 0.5129 0.2045 0.045 Uiso 1 1 d R
C18 C 0.3903(3) 0.6652(11) 0.3080(4) 0.0331(16) Uani 1 1 d .
C19 C 0.3737(3) 0.6089(11) 0.3792(4) 0.0395(17) Uani 1 1 d .
H19 H 0.3904 0.6819 0.4271 0.047 Uiso 1 1 d R
C20 C 0.3286(3) 0.4254(12) 0.3702(4) 0.0418(18) Uani 1 1 d .
H20 H 0.3083 0.3515 0.4105 0.050 Uiso 1 1 d R
C21 C 0.0667(3) 0.0061(13) 0.4418(4) 0.0479(19) Uani 1 1 d .
H21A H 0.0492 0.1288 0.4727 0.058 Uiso 1 1 d R
H21B H 0.0849 -0.1197 0.4760 0.058 Uiso 1 1 d R
C22 C 0.0169(3) -0.1087(13) 0.3890(4) 0.0472(18) Uani 1 1 d .
N23 N -0.0144(3) 0.0215(11) 0.3286(4) 0.0608(18) Uani 1 1 d .
H23 H -0.0050 0.1771 0.3146 0.073 Uiso 1 1 d R
C24 C -0.0606(3) -0.1145(14) 0.2938(4) 0.0510(19) Uani 1 1 d .
H24 H -0.0878 -0.0656 0.2499 0.061 Uiso 1 1 d R
C25 C -0.0610(3) -0.3351(14) 0.3328(4) 0.0508(19) Uani 1 1 d .
H25 H -0.0897 -0.4672 0.3213 0.061 Uiso 1 1 d R
C26 C -0.0123(3) -0.3355(14) 0.3912(4) 0.052(2) Uani 1 1 d .
H26 H -0.0014 -0.4696 0.4265 0.062 Uiso 1 1 d R
C27 C 0.4336(3) 0.8481(12) 0.2805(4) 0.0409(17) Uani 1 1 d .
H27A H 0.4116 0.9910 0.2597 0.049 Uiso 1 1 d R
H27B H 0.4527 0.7722 0.2395 0.049 Uiso 1 1 d R
C28 C 0.4821(3) 0.9324(12) 0.3414(4) 0.0399(17) Uani 1 1 d .
N29 N 0.4775(2) 1.1529(10) 0.3800(3) 0.0464(15) Uani 1 1 d .
H29 H 0.4458 1.2576 0.3733 0.056 Uiso 1 1 d R
C30 C 0.5278(3) 1.1898(13) 0.4303(4) 0.055(2) Uani 1 1 d .
H30 H 0.5353 1.3279 0.4651 0.066 Uiso 1 1 d R
C31 C 0.5654(3) 0.9931(13) 0.4242(4) 0.0464(18) Uani 1 1 d .
H31 H 0.6045 0.9696 0.4523 0.056 Uiso 1 1 d R
C32 C 0.5366(3) 0.8321(12) 0.3680(4) 0.0461(18) Uani 1 1 d .
H32 H 0.5523 0.6777 0.3508 0.055 Uiso 1 1 d R

loop_
_atom_site_aniso_label
_atom_site_aniso_U_11
_atom_site_aniso_U_22
_atom_site_aniso_U_33
_atom_site_aniso_U_23
_atom_site_aniso_U_13
_atom_site_aniso_U_12
N1 0.040(3) 0.032(3) 0.044(4) -0.006(3) 0.009(3) 0.001(3)
C2 0.029(4) 0.034(4) 0.042(4) 0.006(4) 0.004(3) -0.007(3)
C3 0.041(4) 0.031(4) 0.052(5) -0.004(4) 0.001(3) -0.007(3)
C4 0.038(4) 0.037(4) 0.056(5) -0.011(4) 0.015(4) 0.009(4)
C5 0.031(4) 0.042(4) 0.049(4) 0.002(4) 0.005(3) 0.004(4)
C6 0.035(4) 0.036(4) 0.029(4) 0.001(3) 0.001(3) 0.006(3)
N7 0.041(3) 0.033(3) 0.043(4) 0.003(3) 0.001(3) 0.004(3)
C8 0.034(4) 0.037(4) 0.038(4) 0.003(3) -0.001(3) 0.006(3)
C9 0.040(4) 0.040(4) 0.046(5) -0.003(4) -0.001(3) 0.004(3)
C10 0.057(5) 0.036(4) 0.044(5) -0.015(4) -0.008(4) 0.000(4)
C11 0.052(5) 0.052(5) 0.038(4) -0.010(4) 0.005(4) 0.004(4)
C12 0.041(4) 0.048(4) 0.033(4) -0.001(4) 0.006(3) 0.000(4)
C13 0.035(4) 0.035(4) 0.037(4) 0.000(3) -0.005(3) 0.003(3)
N14 0.038(3) 0.038(3) 0.038(3) 0.001(3) -0.004(3) 0.002(3)
C15 0.025(4) 0.036(4) 0.041(5) 0.000(3) -0.002(3) 0.000(3)
C16 0.036(4) 0.036(4) 0.040(4) 0.007(4) 0.007(3) -0.003(3)
N17 0.043(3) 0.038(3) 0.032(3) -0.001(3) 0.004(3) -0.003(3)
C18 0.034(4) 0.030(4) 0.034(4) 0.000(3) -0.001(3) -0.003(3)
C19 0.040(4) 0.039(4) 0.039(4) -0.005(4) 0.002(3) -0.004(3)
C20 0.045(4) 0.047(5) 0.034(4) 0.005(3) 0.007(3) -0.008(4)
C21 0.044(5) 0.048(5) 0.053(5) -0.002(4) 0.011(4) 0.002(4)
C22 0.042(4) 0.048(5) 0.053(5) -0.001(4) 0.013(4) -0.001(4)
N23 0.060(4) 0.052(4) 0.070(5) 0.018(4) 0.006(4) -0.001(4)
C24 0.034(4) 0.064(6) 0.052(5) 0.005(4) -0.003(3) -0.005(4)
C25 0.046(5) 0.050(5) 0.056(5) -0.003(4) 0.003(4) 0.001(4)
C26 0.051(5) 0.050(5) 0.055(5) -0.002(4) 0.008(4) 0.006(4)
C27 0.042(4) 0.034(4) 0.047(4) -0.009(4) 0.004(3) -0.004(3)
C28 0.047(5) 0.033(4) 0.042(4) -0.004(3) 0.015(3) -0.008(4)
N29 0.049(4) 0.036(4) 0.054(4) -0.006(3) 0.005(3) 0.009(3)
C30 0.064(5) 0.042(5) 0.054(5) -0.004(4) -0.009(4) -0.003(4)
C31 0.045(4) 0.045(5) 0.048(5) 0.001(4) -0.003(4) -0.004(4)
C32 0.051(5) 0.033(4) 0.054(5) -0.002(4) 0.006(4) 0.006(4)

loop_
_atom_type_symbol
_atom_type_description
_atom_type_scat_dispersion_real
_atom_type_scat_dispersion_imag
_atom_type_scat_source
C C 0.0033 0.0016 'International Tables Vol C Tables 4.2.6.8 and 6.1.1.4'
H H 0.0000 0.0000 'International Tables Vol C Tables 4.2.6.8 and 6.1.1.4'
N N 0.0061 0.0033 'International Tables Vol C Tables 4.2.6.8 and 6.1.1.4'

loop_
_geom_angle_atom_site_label_1
_geom_angle_atom_site_label_2
_geom_angle_atom_site_label_3
_geom_angle
C5 N1 C2 111.7(5)
C5 N1 H1 124.0
C2 N1 H1 124.2
N1 C2 C3 105.1(5)
N1 C2 C6 118.8(6)
C3 C2 C6 135.7(6)
C2 C3 C4 108.9(6)
C2 C3 H3 124.7
C4 C3 H3 126.4
C5 C4 C3 108.0(6)
C5 C4 H4 125.3
C3 C4 H4 126.7
N1 C5 C4 106.3(5)
N1 C5 C21 123.2(6)
C4 C5 C21 130.4(6)
N7 C6 C15 120.5(6)
N7 C6 C2 114.3(6)
C15 C6 C2 125.1(6)
C6 N7 C8 118.2(6)
N7 C8 C9 119.9(6)
N7 C8 C13 120.3(6)
C9 C8 C13 119.8(6)
C10 C9 C8 118.8(6)
C10 C9 H9 121.2
C8 C9 H9 120.1
C9 C10 C11 122.3(6)
C9 C10 H10 118.5
C11 C10 H10 119.2
C12 C11 C10 119.6(6)
C12 C11 H11 120.6
C10 C11 H11 119.7
C11 C12 C13 120.6(6)
C11 C12 H12 120.4
C13 C12 H12 119.0
N14 C13 C12 120.2(6)
N14 C13 C8 120.8(6)
C12 C13 C8 118.9(6)
C15 N14 C13 117.5(5)
N14 C15 C6 121.8(6)
N14 C15 C16 113.6(5)
C6 C15 C16 124.6(6)
C20 C16 N17 106.1(5)
C20 C16 C15 136.2(6)
N17 C16 C15 117.2(6)
C18 N17 C16 110.0(5)
C18 N17 H17 124.7
C16 N17 H17 125.2
C19 C18 N17 107.2(5)
C19 C18 C27 133.2(6)
N17 C18 C27 119.6(5)
C18 C19 C20 108.3(6)
C18 C19 H19 125.5
C20 C19 H19 126.1
C16 C20 C19 108.2(6)
C16 C20 H20 125.1
C19 C20 H20 126.7
C5 C21 C22 115.9(6)
C5 C21 H21A 108.0
C22 C21 H21A 107.8
C5 C21 H21B 108.1
C22 C21 H21B 109.0
H21A C21 H21B 107.7
C26 C22 N23 105.4(6)
C26 C22 C21 131.9(7)
N23 C22 C21 122.5(7)
C24 N23 C22 111.3(6)
C24 N23 H23 124.6
C22 N23 H23 124.1
N23 C24 C25 107.0(6)
N23 C24 H24 126.4
C25 C24 H24 126.5
C24 C25 C26 108.3(7)
C24 C25 H25 125.3
C26 C25 H25 126.4
C22 C26 C25 108.0(7)
C22 C26 H26 126.1
C25 C26 H26 125.9
C18 C27 C28 114.5(5)
C18 C27 H27A 108.9
C28 C27 H27A 109.0
C18 C27 H27B 108.2
C28 C27 H27B 108.0
H27A C27 H27B 107.9
C32 C28 N29 106.6(6)
C32 C28 C27 132.0(6)
N29 C28 C27 121.4(6)
C30 N29 C28 109.9(6)
C30 N29 H29 125.0
C28 N29 H29 125.1
C31 C30 N29 108.0(6)
C31 C30 H30 125.6
N29 C30 H30 126.4
C30 C31 C32 107.0(6)
C30 C31 H31 126.5
C32 C31 H31 126.5
C28 C32 C31 108.5(6)
C28 C32 H32 125.2
C31 C32 H32 126.3

loop_
_geom_bond_atom_site_label_1
_geom_bond_atom_site_label_2
_geom_bond_distance
N1 C5 1.375(7)
N1 C2 1.381(7)
N1 H1 0.9000
C2 C3 1.393(8)
C2 C6 1.446(8)
C3 C4 1.403(8)
C3 H3 0.9600
C4 C5 1.384(8)
C4 H4 0.9599
C5 C21 1.489(8)
C6 N7 1.329(7)
C6 C15 1.437(8)
N7 C8 1.374(8)
C8 C9 1.414(8)
C8 C13 1.418(8)
C9 C10 1.358(9)
C9 H9 0.9601
C10 C11 1.399(8)
C10 H10 0.9601
C11 C12 1.366(9)
C11 H11 0.9599
C12 C13 1.404(8)
C12 H12 0.9600
C13 N14 1.370(7)
N14 C15 1.326(7)
C15 C16 1.474(8)
C16 C20 1.373(8)
C16 N17 1.392(7)
N17 C18 1.368(7)
N17 H17 0.9000
C18 C19 1.363(8)
C18 C27 1.490(8)
C19 C20 1.403(8)
C19 H19 0.9599
C20 H20 0.9600
C21 C22 1.495(9)
C21 H21A 0.9600
C21 H21B 0.9600
C22 C26 1.382(9)
C22 N23 1.387(8)
N23 C24 1.351(8)
N23 H23 0.8999
C24 C25 1.364(9)
C24 H24 0.9598
C25 C26 1.404(9)
C25 H25 0.9599
C26 H26 0.9600
C27 C28 1.498(8)
C27 H27A 0.9600
C27 H27B 0.9600
C28 C32 1.362(8)
C28 N29 1.370(7)
N29 C30 1.361(8)
N29 H29 0.9000
C30 C31 1.359(9)
C30 H30 0.9599
C31 C32 1.407(9)
C31 H31 0.9600
C32 H32 0.9600

loop_
_geom_torsion_atom_site_label_1
_geom_torsion_atom_site_label_2
_geom_torsion_atom_site_label_3
_geom_torsion_atom_site_label_4
_geom_torsion
C5 N1 C2 C3 0.6(7)
C5 N1 C2 C6 -173.2(5)
N1 C2 C3 C4 -1.4(7)
C6 C2 C3 C4 171.0(7)
C2 C3 C4 C5 1.6(7)
C2 N1 C5 C4 0.3(7)
C2 N1 C5 C21 -176.1(6)
C3 C4 C5 N1 -1.2(7)
C3 C4 C5 C21 174.9(6)
N1 C2 C6 N7 15.0(8)
C3 C2 C6 N7 -156.5(7)
N1 C2 C6 C15 -168.3(6)
C3 C2 C6 C15 20.1(11)
C15 C6 N7 C8 -6.1(8)
C2 C6 N7 C8 170.7(5)
C6 N7 C8 C9 179.9(6)
C6 N7 C8 C13 -2.0(8)
N7 C8 C9 C10 176.8(6)
C13 C8 C9 C10 -1.4(9)
C8 C9 C10 C11 -0.7(10)
C9 C10 C11 C12 1.3(10)
C10 C11 C12 C13 0.2(10)
C11 C12 C13 N14 175.5(6)
C11 C12 C13 C8 -2.2(9)
N7 C8 C13 N14 7.0(9)
C9 C8 C13 N14 -174.9(5)
N7 C8 C13 C12 -175.3(5)
C9 C8 C13 C12 2.8(9)
C12 C13 N14 C15 179.1(6)
C8 C13 N14 C15 -3.2(8)
C13 N14 C15 C6 -5.0(8)
C13 N14 C15 C16 175.2(5)
N7 C6 C15 N14 10.1(9)
C2 C6 C15 N14 -166.4(6)
N7 C6 C15 C16 -170.1(6)
C2 C6 C15 C16 13.4(10)
N14 C15 C16 C20 -151.9(7)
C6 C15 C16 C20 28.3(11)
N14 C15 C16 N17 19.7(8)
C6 C15 C16 N17 -160.1(6)
C20 C16 N17 C18 -2.0(7)
C15 C16 N17 C18 -175.9(5)
C16 N17 C18 C19 2.1(7)
C16 N17 C18 C27 -177.1(5)
N17 C18 C19 C20 -1.4(7)
C27 C18 C19 C20 177.6(6)
N17 C16 C20 C19 1.0(7)
C15 C16 C20 C19 173.2(7)
C18 C19 C20 C16 0.2(7)
N1 C5 C21 C22 -55.3(9)
C4 C5 C21 C22 129.1(7)
C5 C21 C22 C26 135.5(8)
C5 C21 C22 N23 -52.0(9)
C26 C22 N23 C24 -0.3(8)
C21 C22 N23 C24 -174.5(6)
C22 N23 C24 C25 1.5(8)
N23 C24 C25 C26 -2.0(8)
N23 C22 C26 C25 -1.0(7)
C21 C22 C26 C25 172.5(7)
C24 C25 C26 C22 1.9(8)
C19 C18 C27 C28 22.3(10)
N17 C18 C27 C28 -158.8(5)
C18 C27 C28 C32 84.6(8)
C18 C27 C28 N29 -98.2(7)
C32 C28 N29 C30 -0.4(7)
C27 C28 N29 C30 -178.3(6)
C28 N29 C30 C31 0.2(8)
N29 C30 C31 C32 0.1(8)
N29 C28 C32 C31 0.4(7)
C27 C28 C32 C31 178.0(6)
C30 C31 C32 C28 -0.3(8)
